data_7151002
loop_
_publ_author_name
'Rahn, Thomas'
'Dang, T. H. Tam'
'Spannenberg, Anke'
'Fischer, Christine'
'Langer, Peter'

_publ_section_title
;
 Regioselective synthesis of functionalized 3,5-diketoesters and
 2,4-diketosulfones by uncatalyzed condensation of
 1-methoxy-1,3-bis(trimethylsilyloxy)-1,3-butadienes with
 \a,\b-unsaturated acid chlorides and sulfonyl chlorides
;
_journal_issue 18
_journal_name_full 'Organic &amp; Biomolecular Chemistry'
_journal_page_first 3366
_journal_page_last 3370
_journal_paper_doi 10.1039/b810151e
_journal_volume 6
_journal_year 2008
_chemical_formula_sum 'C11 H11 Cl O5 S'
_chemical_formula_weight 290.71
_chemical_name_systematic
;
?
;
_space_group_IT_number 14
_symmetry_cell_setting monoclinic
_symmetry_space_group_name_Hall '-P 2ybc'
_symmetry_space_group_name_H-M 'P 1 21/c 1'
_atom_sites_solution_hydrogens geom
_atom_sites_solution_primary direct
_atom_sites_solution_secondary difmap
_audit_creation_method SHELXL-97
_cell_angle_alpha 90.00
_cell_angle_beta 108.95(3)
_cell_angle_gamma 90.00
_cell_formula_units_Z 4
_cell_length_a 15.488(3)
_cell_length_b 8.5440(17)
_cell_length_c 10.372(2)
_cell_measurement_reflns_used 2000
_cell_measurement_temperature 293(2)
_cell_measurement_theta_max 20
_cell_measurement_theta_min 4
_cell_volume 1298.1(5)
_computing_cell_refinement STOE-CELL
_computing_data_collection STOE-EXPOSE
_computing_data_reduction STOE-INTEGRATE
_computing_molecular_graphics XP
_computing_structure_refinement 'SHELXL-97 (Sheldrick, 1997)'
_computing_structure_solution 'SHELXS-97 (Sheldrick, 1990)'
_diffrn_ambient_temperature 293(2)
_diffrn_measured_fraction_theta_full 0.992
_diffrn_measured_fraction_theta_max 0.992
_diffrn_measurement_device_type 'STOE-IPDS I'
_diffrn_radiation_monochromator graphite
_diffrn_radiation_source 'fine-focus sealed tube'
_diffrn_radiation_type MoK\a
_diffrn_radiation_wavelength 0.71073
_diffrn_reflns_av_R_equivalents 0.0412
_diffrn_reflns_av_sigmaI/netI 0.0706
_diffrn_reflns_limit_h_max 0
_diffrn_reflns_limit_h_min -19
_diffrn_reflns_limit_k_max 10
_diffrn_reflns_limit_k_min -10
_diffrn_reflns_limit_l_max 12
_diffrn_reflns_limit_l_min -12
_diffrn_reflns_number 4553
_diffrn_reflns_theta_full 25.96
_diffrn_reflns_theta_max 25.96
_diffrn_reflns_theta_min 2.76
_exptl_absorpt_coefficient_mu 0.464
_exptl_absorpt_correction_type none
_exptl_crystal_colour colourless
_exptl_crystal_density_diffrn 1.487
_exptl_crystal_density_method 'not measured'
_exptl_crystal_description prism
_exptl_crystal_F_000 600
_exptl_crystal_size_max 0.5
_exptl_crystal_size_mid 0.5
_exptl_crystal_size_min 0.3
_refine_diff_density_max 0.331
_refine_diff_density_min -0.318
_refine_diff_density_rms 0.045
_refine_ls_extinction_method none
_refine_ls_goodness_of_fit_ref 0.852
_refine_ls_hydrogen_treatment constr
_refine_ls_matrix_type full
_refine_ls_number_parameters 163
_refine_ls_number_reflns 2525
_refine_ls_number_restraints 0
_refine_ls_restrained_S_all 0.852
_refine_ls_R_factor_all 0.0870
_refine_ls_R_factor_gt 0.0442
_refine_ls_shift/su_max 0.000
_refine_ls_shift/su_mean 0.000
_refine_ls_structure_factor_coef Fsqd
_refine_ls_weighting_details 'calc w=1/[\s^2^(Fo^2^)+(0.0554P)^2^+0.0000P] where P=(Fo^2^+2Fc^2^)/3'
_refine_ls_weighting_scheme calc
_refine_ls_wR_factor_gt 0.0979
_refine_ls_wR_factor_ref 0.1065
_reflns_number_gt 1438
_reflns_number_total 2525
_reflns_threshold_expression >2sigma(I)
_cod_data_source_file b810151e.txt
_cod_data_source_block ks580m
_cod_original_sg_symbol_H-M P2(1)/c
_cod_database_code 7151002

loop_
_symmetry_equiv_pos_as_xyz
'x, y, z'
'-x, y+1/2, -z+1/2'
'-x, -y, -z'
'x, -y-1/2, z-1/2'

loop_
_atom_site_label
_atom_site_type_symbol
_atom_site_fract_x
_atom_site_fract_y
_atom_site_fract_z
_atom_site_U_iso_or_equiv
_atom_site_adp_type
_atom_site_occupancy
_atom_site_symmetry_multiplicity
_atom_site_calc_flag
_atom_site_refinement_flags
_atom_site_disorder_assembly
_atom_site_disorder_group
Cl1 Cl 0.47550(6) 0.39143(16) 1.20699(13) 0.1219(5) Uani 1 1 d . . .
S1 S 0.08997(5) 0.14708(8) 0.86242(7) 0.0459(2) Uani 1 1 d . . .
O1 O 0.07957(13) -0.0074(2) 0.9089(2) 0.0617(6) Uani 1 1 d . . .
O2 O 0.08424(14) 0.1685(3) 0.72305(18) 0.0682(6) Uani 1 1 d . . .
O3 O -0.10912(14) 0.1388(2) 0.7293(2) 0.0703(6) Uani 1 1 d . . .
O4 O -0.30048(15) 0.1883(3) 0.7720(3) 0.1051(10) Uani 1 1 d . . .
O5 O -0.27791(13) 0.4075(2) 0.6782(2) 0.0705(7) Uani 1 1 d . . .
C1 C 0.19639(16) 0.2231(3) 0.9654(3) 0.0422(6) Uani 1 1 d . . .
C2 C 0.2454(2) 0.1468(4) 1.0818(3) 0.0601(8) Uani 1 1 d . . .
H2B H 0.2213 0.0586 1.1100 0.072 Uiso 1 1 calc R . .
C3 C 0.3308(2) 0.2004(4) 1.1576(3) 0.0730(10) Uani 1 1 d . . .
H3A H 0.3643 0.1489 1.2371 0.088 Uiso 1 1 calc R . .
C4 C 0.3655(2) 0.3284(4) 1.1156(4) 0.0663(9) Uani 1 1 d . . .
C5 C 0.3174(2) 0.4080(4) 1.0016(4) 0.0787(11) Uani 1 1 d . . .
H5A H 0.3417 0.4974 0.9755 0.094 Uiso 1 1 calc R . .
C6 C 0.2318(2) 0.3550(4) 0.9249(3) 0.0667(9) Uani 1 1 d . . .
H6A H 0.1983 0.4081 0.8463 0.080 Uiso 1 1 calc R . .
C7 C 0.00956(16) 0.2744(3) 0.8988(3) 0.0450(7) Uani 1 1 d . . .
H7A H 0.0181 0.2701 0.9956 0.054 Uiso 1 1 calc R . .
H7B H 0.0214 0.3810 0.8769 0.054 Uiso 1 1 calc R . .
C8 C -0.08836(17) 0.2335(3) 0.8202(3) 0.0455(7) Uani 1 1 d . . .
C9 C -0.15784(17) 0.3209(3) 0.8659(3) 0.0508(7) Uani 1 1 d . . .
H9A H -0.1546 0.2855 0.9563 0.061 Uiso 1 1 calc R . .
H9B H -0.1436 0.4318 0.8713 0.061 Uiso 1 1 calc R . .
C10 C -0.25314(19) 0.2961(4) 0.7694(3) 0.0532(8) Uani 1 1 d . . .
C11 C -0.3667(2) 0.3905(4) 0.5740(4) 0.0898(12) Uani 1 1 d . . .
H11A H -0.3777 0.4784 0.5131 0.135 Uiso 1 1 calc R . .
H11B H -0.4133 0.3861 0.6164 0.135 Uiso 1 1 calc R . .
H11C H -0.3677 0.2958 0.5236 0.135 Uiso 1 1 calc R . .

loop_
_atom_site_aniso_label
_atom_site_aniso_U_11
_atom_site_aniso_U_22
_atom_site_aniso_U_33
_atom_site_aniso_U_23
_atom_site_aniso_U_13
_atom_site_aniso_U_12
Cl1 0.0525(6) 0.1500(11) 0.1487(11) -0.0489(8) 0.0129(6) -0.0226(6)
S1 0.0491(4) 0.0480(4) 0.0346(4) -0.0041(3) 0.0053(3) 0.0086(3)
O1 0.0595(12) 0.0438(11) 0.0715(14) 0.0000(10) 0.0071(10) 0.0023(10)
O2 0.0736(14) 0.0938(16) 0.0318(11) -0.0050(11) 0.0099(9) 0.0200(12)
O3 0.0596(13) 0.0681(14) 0.0662(15) -0.0292(12) -0.0030(10) -0.0044(11)
O4 0.0548(15) 0.0918(18) 0.141(2) 0.0574(17) -0.0066(14) -0.0206(13)
O5 0.0545(13) 0.0744(14) 0.0755(15) 0.0304(12) 0.0113(11) -0.0021(11)
C1 0.0454(15) 0.0421(15) 0.0391(16) 0.0003(12) 0.0138(12) 0.0059(12)
C2 0.0593(19) 0.0603(18) 0.0517(19) 0.0121(16) 0.0057(15) 0.0044(16)
C3 0.0533(19) 0.086(3) 0.065(2) 0.0072(19) 0.0001(16) 0.0084(18)
C4 0.0449(17) 0.072(2) 0.079(2) -0.0184(19) 0.0152(17) 0.0022(16)
C5 0.065(2) 0.063(2) 0.110(3) 0.001(2) 0.031(2) -0.0167(18)
C6 0.069(2) 0.062(2) 0.065(2) 0.0185(18) 0.0180(17) 0.0077(17)
C7 0.0438(15) 0.0503(16) 0.0329(15) -0.0090(12) 0.0015(11) 0.0030(13)
C8 0.0445(16) 0.0466(16) 0.0374(16) 0.0018(13) 0.0024(13) -0.0012(13)
C9 0.0470(16) 0.0574(18) 0.0474(17) 0.0036(14) 0.0144(13) -0.0018(13)
C10 0.0429(16) 0.0531(18) 0.060(2) 0.0121(15) 0.0117(14) -0.0004(14)
C11 0.052(2) 0.123(3) 0.080(3) 0.036(2) 0.0023(18) 0.014(2)

loop_
_atom_type_symbol
_atom_type_description
_atom_type_scat_dispersion_real
_atom_type_scat_dispersion_imag
_atom_type_scat_source
C C 0.0033 0.0016 'International Tables Vol C Tables 4.2.6.8 and 6.1.1.4'
H H 0.0000 0.0000 'International Tables Vol C Tables 4.2.6.8 and 6.1.1.4'
O O 0.0106 0.0060 'International Tables Vol C Tables 4.2.6.8 and 6.1.1.4'
S S 0.1246 0.1234 'International Tables Vol C Tables 4.2.6.8 and 6.1.1.4'
Cl Cl 0.1484 0.1585 'International Tables Vol C Tables 4.2.6.8 and 6.1.1.4'

loop_
_geom_angle_atom_site_label_1
_geom_angle_atom_site_label_2
_geom_angle_atom_site_label_3
_geom_angle
_geom_angle_site_symmetry_1
_geom_angle_site_symmetry_3
_geom_angle_publ_flag
O2 S1 O1 118.75(13) . . ?
O2 S1 C1 107.61(13) . . ?
O1 S1 C1 108.63(12) . . ?
O2 S1 C7 108.48(13) . . ?
O1 S1 C7 109.18(13) . . ?
C1 S1 C7 103.04(12) . . ?
C10 O5 C11 116.7(2) . . ?
C2 C1 C6 119.9(3) . . ?
C2 C1 S1 120.0(2) . . ?
C6 C1 S1 120.1(2) . . ?
C1 C2 C3 120.0(3) . . ?
C4 C3 C2 119.6(3) . . ?
C3 C4 C5 121.5(3) . . ?
C3 C4 Cl1 119.7(3) . . ?
C5 C4 Cl1 118.8(3) . . ?
C4 C5 C6 119.3(3) . . ?
C1 C6 C5 119.7(3) . . ?
C8 C7 S1 113.09(18) . . ?
O3 C8 C9 122.9(2) . . ?
O3 C8 C7 122.9(3) . . ?
C9 C8 C7 114.2(2) . . ?
C10 C9 C8 111.5(2) . . ?
O4 C10 O5 123.0(3) . . ?
O4 C10 C9 125.1(3) . . ?
O5 C10 C9 111.9(3) . . ?

loop_
_geom_bond_atom_site_label_1
_geom_bond_atom_site_label_2
_geom_bond_distance
_geom_bond_site_symmetry_2
_geom_bond_publ_flag
Cl1 C4 1.744(3) . ?
S1 O2 1.431(2) . ?
S1 O1 1.432(2) . ?
S1 C1 1.771(3) . ?
S1 C7 1.784(3) . ?
O3 C8 1.205(3) . ?
O4 C10 1.183(3) . ?
O5 C10 1.308(3) . ?
O5 C11 1.454(3) . ?
C1 C2 1.366(4) . ?
C1 C6 1.377(4) . ?
C2 C3 1.379(4) . ?
C3 C4 1.352(5) . ?
C4 C5 1.358(5) . ?
C5 C6 1.382(4) . ?
C7 C8 1.511(3) . ?
C8 C9 1.507(4) . ?
C9 C10 1.505(4) . ?

loop_
_cod_related_entry_id
_cod_related_entry_database
_cod_related_entry_code
1 ChemSpider 30653437
